data_4107383
loop_
_publ_author_name
'Amy J. Cairns'
'Jason A. Perman'
'Lukasz Wojtas'
'Victor Ch. Kravtsov'
'Mohamed H. Alkordi'
'Mohamed Eddaoudi'
'Michael J. Zaworotko'

_publ_section_title
;
 Supermolecular Building Blocks (SBBs) and Crystal Design: 12-Connected
 Open Frameworks Based on a Molecular Cubohemioctahedron
;
_journal_name_full 'Journal of the American Chemical Society'
_journal_page_first 1560
_journal_page_last 1561
_journal_paper_doi 10.1021/ja078060t
_journal_volume 130
_journal_year 2008
_chemical_formula_sum 'C32.55 H13 Co1.5 N2 O23.3'
_chemical_formula_weight 893.24
_chemical_name_systematic
;
 ?
;
_space_group_IT_number 205
_symmetry_cell_setting cubic
_symmetry_space_group_name_Hall '-P 2ac 2ab 3'
_symmetry_space_group_name_H-M 'P a -3'
_atom_sites_solution_hydrogens geom
_atom_sites_solution_primary direct
_atom_sites_solution_secondary difmap
_audit_creation_method SHELXL-97
_cell_angle_alpha 90.00
_cell_angle_beta 90.00
_cell_angle_gamma 90.00
_cell_formula_units_Z 24
_cell_length_a 39.288(2)
_cell_length_b 39.288(2)
_cell_length_c 39.288(2)
_cell_measurement_temperature 100(2)
_cell_volume 60643(5)
_computing_structure_refinement 'SHELXL-97 (Sheldrick, 1997)'
_diffrn_ambient_temperature 100(2)
_diffrn_measured_fraction_theta_full 0.998
_diffrn_measured_fraction_theta_max 0.998
_diffrn_radiation_monochromator graphite
_diffrn_radiation_source 'fine-focus sealed tube'
_diffrn_radiation_type MoK\a
_diffrn_radiation_wavelength 0.71073
_diffrn_reflns_av_R_equivalents 0.1261
_diffrn_reflns_av_sigmaI/netI 0.1414
_diffrn_reflns_limit_h_max -1
_diffrn_reflns_limit_h_min -37
_diffrn_reflns_limit_k_max 35
_diffrn_reflns_limit_k_min -25
_diffrn_reflns_limit_l_max 34
_diffrn_reflns_limit_l_min -27
_diffrn_reflns_number 43898
_diffrn_reflns_theta_full 19.98
_diffrn_reflns_theta_max 19.98
_diffrn_reflns_theta_min 1.16
_exptl_absorpt_coefficient_mu 0.285
_exptl_absorpt_correction_T_max 0.8946
_exptl_absorpt_correction_T_min 0.8946
_exptl_crystal_density_diffrn 0.587
_exptl_crystal_F_000 10781
_exptl_crystal_size_max 0.40
_exptl_crystal_size_mid 0.40
_exptl_crystal_size_min 0.40
_refine_diff_density_max 0.565
_refine_diff_density_min -0.440
_refine_diff_density_rms 0.083
_refine_ls_extinction_method none
_refine_ls_goodness_of_fit_ref 1.180
_refine_ls_hydrogen_treatment mixed
_refine_ls_matrix_type full
_refine_ls_number_parameters 536
_refine_ls_number_reflns 9418
_refine_ls_number_restraints 87
_refine_ls_restrained_S_all 1.183
_refine_ls_R_factor_all 0.1627
_refine_ls_R_factor_gt 0.1296
_refine_ls_shift/su_max 0.180
_refine_ls_shift/su_mean 0.001
_refine_ls_structure_factor_coef Fsqd
_refine_ls_weighting_details 'calc w=1/[\s^2^(Fo^2^)+(0.1000P)^2^+100.0000P] where P=(Fo^2^+2Fc^2^)/3'
_refine_ls_weighting_scheme calc
_refine_ls_wR_factor_gt 0.2902
_refine_ls_wR_factor_ref 0.3058
_reflns_number_gt 6152
_reflns_number_total 9418
_reflns_threshold_expression >2sigma(I)
_cod_data_source_file ja078060t-file002.cif
_cod_data_source_block pl
_cod_original_cell_volume 60642(6)
_cod_original_formula_sum 'C32.55 H13 Co1.50 N2 O23.30'
_cod_database_code 4107383

loop_
_symmetry_equiv_pos_as_xyz
'x, y, z'
'-x+1/2, -y, z+1/2'
'x+1/2, -y+1/2, -z'
'-x, y+1/2, -z+1/2'
'y, z, x'
'-y+1/2, -z, x+1/2'
'y+1/2, -z+1/2, -x'
'-y, z+1/2, -x+1/2'
'z, x, y'
'-z, x+1/2, -y+1/2'
'-z+1/2, -x, y+1/2'
'z+1/2, -x+1/2, -y'
'-x, -y, -z'
'x-1/2, y, -z-1/2'
'-x-1/2, y-1/2, z'
'x, -y-1/2, z-1/2'
'-y, -z, -x'
'y-1/2, z, -x-1/2'
'-y-1/2, z-1/2, x'
'y, -z-1/2, x-1/2'
'-z, -x, -y'
'z, -x-1/2, y-1/2'
'z-1/2, x, -y-1/2'
'-z-1/2, x-1/2, y'

loop_
_atom_site_label
_atom_site_type_symbol
_atom_site_fract_x
_atom_site_fract_y
_atom_site_fract_z
_atom_site_U_iso_or_equiv
_atom_site_adp_type
_atom_site_occupancy
_atom_site_symmetry_multiplicity
_atom_site_calc_flag
_atom_site_refinement_flags
_atom_site_disorder_assembly
_atom_site_disorder_group
Co1 Co 0.13595(2) 0.96524(3) 0.03383(3) 0.0508(4) Uani 1 1 d . . .
Co2 Co 0.21319(6) 0.92067(7) 0.02977(7) 0.0725(8) Uani 0.50 1 d P . .
O81 O 0.18663(13) 0.95608(17) 0.05202(17) 0.088(2) Uani 1 1 d . . .
O82 O 0.2565(2) 0.9440(5) 0.0298(3) 0.256(8) Uani 1 1 d . . .
O83 O 0.2430(4) 0.8820(3) 0.0063(5) 0.167(7) Uani 0.60 1 d P . .
O84 O 0.2314(3) 0.8999(4) 0.0746(4) 0.246(7) Uani 1 1 d . . .
O85 O 0.22549(10) 0.97423(13) 0.02963(12) 0.0519(14) Uani 1 1 d . . .
N2 N 0.1431(2) 0.7642(2) 0.0426(3) 0.110(3) Uani 1 1 d D . .
N3 N 0.2730(2) 0.6455(2) 0.0184(2) 0.096(3) Uani 1 1 d D . .
C8 C 0.1927(3) 0.7152(2) 0.0336(2) 0.105(4) Uani 1 1 d D . .
C14 C 0.2192(2) 0.6889(3) 0.0294(3) 0.105(4) Uani 1 1 d D A .
C61 C 0.16498(7) 0.7608(4) 0.0702(3) 0.071(6) Uiso 0.490(10) 1 d PD A 1
C71 C 0.1928(3) 0.7343(3) 0.0654(2) 0.066(5) Uiso 0.490(10) 1 d PD A 1
C151 C 0.2427(4) 0.6867(4) 0.0569(3) 0.048(5) Uiso 0.490(10) 1 d PD A 1
C161 C 0.2394(5) 0.7015(5) 0.0875(4) 0.086(7) Uiso 0.490(10) 1 d PD A 1
H161 H 0.2519 0.6937 0.1067 0.104 Uiso 0.490(10) 1 calc PR A 1
C171 C 0.2165(5) 0.7296(6) 0.0900(5) 0.109(8) Uiso 0.490(10) 1 d PD A 1
H171 H 0.2178 0.7448 0.1088 0.131 Uiso 0.490(10) 1 calc PR A 1
C181 C 0.2712(4) 0.6624(4) 0.0506(3) 0.051(5) Uiso 0.490(10) 1 d PD A 1
O11 O 0.1640(4) 0.7771(4) 0.0977(3) 0.089(5) Uiso 0.490(10) 1 d PD A 1
O31 O 0.2933(4) 0.6587(5) 0.0721(4) 0.117(6) Uiso 0.490(10) 1 d PD A 1
C91 C 0.1641(6) 0.7145(7) 0.0136(6) 0.123(10) Uiso 0.490(10) 1 d PD A 1
C101 C 0.1350(6) 0.7387(6) 0.0211(6) 0.140(11) Uiso 0.490(10) 1 d PD A 1
C111 C 0.1664(5) 0.6969(6) -0.0168(5) 0.105(8) Uiso 0.490(10) 1 d PD A 1
H111 H 0.1499 0.7009 -0.0340 0.126 Uiso 0.490(10) 1 calc PR A 1
C121 C 0.1933(7) 0.6727(8) -0.0231(7) 0.167(13) Uiso 0.490(10) 1 d PD A 1
H121 H 0.1935 0.6593 -0.0432 0.200 Uiso 0.490(10) 1 calc PR A 1
C131 C 0.2186(7) 0.6696(7) 0.0008(6) 0.115(12) Uiso 0.490(10) 1 d PD A 1
C191 C 0.2427(6) 0.6400(7) 0.0019(7) 0.165(14) Uiso 0.490(10) 1 d PD A 1
O21 O 0.1201(4) 0.7484(4) -0.0035(4) 0.110(6) Uiso 0.490(10) 1 d PD A 1
O41 O 0.2491(4) 0.6263(4) -0.0246(4) 0.109(5) Uiso 0.490(10) 1 d PD A 1
C62 C 0.15389(6) 0.7470(6) 0.0703(3) 0.140(11) Uiso 0.510(10) 1 d PD A 2
C72 C 0.1810(3) 0.7214(5) 0.0657(3) 0.158(12) Uiso 0.510(10) 1 d PD A 2
C152 C 0.2325(7) 0.6727(7) 0.0569(4) 0.127(11) Uiso 0.510(10) 1 d PD A 2
C162 C 0.2212(8) 0.6810(8) 0.0891(5) 0.172(13) Uiso 0.510(10) 1 d PD A 2
H162 H 0.2287 0.6681 0.1082 0.206 Uiso 0.510(10) 1 calc PR A 2
C172 C 0.1977(7) 0.7095(7) 0.0941(4) 0.141(10) Uiso 0.510(10) 1 d PD A 2
H172 H 0.1942 0.7193 0.1159 0.169 Uiso 0.510(10) 1 calc PR A 2
C182 C 0.2572(6) 0.6446(7) 0.0498(4) 0.125(9) Uiso 0.510(10) 1 d PD A 2
O12 O 0.1462(6) 0.7617(6) 0.0955(5) 0.149(7) Uiso 0.510(10) 1 d PD A 2
O32 O 0.2764(5) 0.6406(6) 0.0730(5) 0.143(7) Uiso 0.510(10) 1 d PD A 2
C92 C 0.1752(4) 0.7261(4) 0.0044(3) 0.048(5) Uiso 0.510(10) 1 d PD A 2
C102 C 0.1477(4) 0.7528(4) 0.0090(3) 0.056(5) Uiso 0.510(10) 1 d PD A 2
C112 C 0.1841(6) 0.7167(6) -0.0276(4) 0.125(9) Uiso 0.510(10) 1 d PD A 2
H112 H 0.1734 0.7270 -0.0466 0.150 Uiso 0.510(10) 1 calc PR A 2
C122 C 0.2095(7) 0.6911(7) -0.0325(4) 0.144(10) Uiso 0.510(10) 1 d PD A 2
H122 H 0.2145 0.6827 -0.0547 0.172 Uiso 0.510(10) 1 calc PR A 2
C132 C 0.2263(5) 0.6792(6) -0.0051(4) 0.074(8) Uiso 0.510(10) 1 d PD A 2
C192 C 0.2539(4) 0.6531(4) -0.0102(3) 0.046(4) Uiso 0.510(10) 1 d PD A 2
O22 O 0.1351(4) 0.7663(4) -0.0170(4) 0.108(5) Uiso 0.510(10) 1 d PD A 2
O42 O 0.2607(4) 0.6437(4) -0.0397(4) 0.098(5) Uiso 0.510(10) 1 d PD A 2
C21 C 0.0315(3) 0.8252(3) 0.0490(3) 0.076(3) Uani 1 1 d . . .
C22 C 0.0686(2) 0.8230(2) 0.0463(2) 0.069(3) Uani 1 1 d . A .
C23 C 0.0862(2) 0.8541(3) 0.0451(2) 0.076(3) Uani 1 1 d . . .
H23 H 0.0733 0.8745 0.0455 0.091 Uiso 1 1 calc R . .
C24 C 0.1201(2) 0.8564(2) 0.0435(3) 0.077(3) Uani 1 1 d . A .
C25 C 0.1397(3) 0.8271(3) 0.0413(3) 0.100(4) Uani 1 1 d . . .
H25 H 0.1636 0.8279 0.0383 0.120 Uiso 1 1 calc R A .
C26 C 0.1224(2) 0.7968(2) 0.0438(3) 0.089(3) Uani 1 1 d . A .
C27 C 0.0864(3) 0.7928(3) 0.0453(3) 0.108(4) Uani 1 1 d . . .
H27 H 0.0756 0.7712 0.0455 0.130 Uiso 1 1 calc R A .
C28 C 0.3287(3) 0.5332(3) 0.0271(3) 0.083(3) Uani 1 1 d . . .
C29 C 0.3303(2) 0.5688(2) 0.0170(3) 0.073(3) Uani 1 1 d . A .
C30 C 0.3020(2) 0.5900(3) 0.0224(3) 0.094(4) Uani 1 1 d . . .
H30 H 0.2817 0.5809 0.0318 0.113 Uiso 1 1 calc R A .
C31 C 0.3038(3) 0.6257(3) 0.0137(3) 0.094(4) Uani 1 1 d . A .
C32 C 0.3314(2) 0.6378(2) -0.0005(3) 0.089(4) Uani 1 1 d . . .
H32 H 0.3319 0.6609 -0.0078 0.107 Uiso 1 1 calc R A .
C33 C 0.3603(2) 0.6174(3) -0.0053(3) 0.091(4) Uani 1 1 d . A .
C34 C 0.3593(2) 0.5831(2) 0.0040(2) 0.062(2) Uani 1 1 d . . .
H34 H 0.3791 0.5695 0.0014 0.075 Uiso 1 1 calc R A .
C35 C 0.1399(3) 0.8893(3) 0.0447(3) 0.090(4) Uani 1 1 d . . .
C36 C 0.1354(3) 0.9808(3) 0.1103(3) 0.085(3) Uani 1 1 d . . .
O1 O 0.35512(15) 0.51657(15) 0.02331(14) 0.0691(17) Uani 1 1 d . . .
O2 O 0.30120(18) 0.52195(17) 0.0380(2) 0.114(3) Uani 1 1 d . . .
O3 O 0.1641(2) 0.9686(3) 0.11206(19) 0.134(4) Uani 1 1 d . . .
O4 O 0.11851(14) 0.97958(15) 0.08213(15) 0.0667(16) Uani 1 1 d . . .
O5 O 0.12276(14) 0.91612(15) 0.04311(14) 0.0631(16) Uani 1 1 d . A .
O6 O 0.1715(2) 0.88862(19) 0.0399(4) 0.188(6) Uani 1 1 d . A .
O7 O 0.01559(14) 0.85158(15) 0.04728(15) 0.0661(17) Uani 1 1 d . . .
O8 O 0.0183(2) 0.7976(2) 0.0520(3) 0.141(4) Uani 1 1 d . . .
C40 C 0.0695(2) 1.0000(3) 0.0129(3) 0.095(3) Uani 1 1 d . . .
H50A H 0.0463 0.9967 0.0045 0.143 Uiso 1 1 calc R . .
H50B H 0.0822 1.0143 -0.0032 0.143 Uiso 1 1 calc R . .
H50C H 0.0688 1.0112 0.0352 0.143 Uiso 1 1 calc R . .
O40 O 0.08522(13) 0.96946(15) 0.01587(13) 0.0630(16) Uani 1 1 d . . .
C51 C 0.0642(7) 0.7904(7) -0.0502(7) 0.136(11) Uiso 0.55(2) 1 d P . .
O51 O 0.2390(5) 1.0416(5) -0.0490(5) 0.163(10) Uiso 0.55(2) 1 d P . .
C60 C 0.9517(3) 0.0770(3) 0.9022(3) 0.089(3) Uani 1 1 d . . .
O60 O 0.95689(14) 0.06637(15) 0.93727(16) 0.0740(17) Uani 1 1 d . . .
O71 O 0.9205(2) 0.7889(2) 0.0144(3) 0.075(3) Uani 0.60 1 d P . .
O72 O 0.2675(3) 1.0043(5) -0.0101(6) 0.255(13) Uani 0.82(3) 1 d P . .
O73 O 0.2217(6) 0.7982(6) 0.0231(6) 0.175(8) Uiso 0.50 1 d P . .
O74 O 0.1671(8) 0.8578(8) -0.0452(8) 0.31(2) Uiso 0.69(5) 1 d P . .
O75 O 0.1351(11) 0.8907(11) 0.1579(12) 0.33(2) Uiso 0.50 1 d P . .
O76 O 0.2912(11) 0.7213(11) -0.0178(11) 0.207(17) Uiso 0.30 1 d P . .
O77 O 0.4134(11) 0.6127(11) 0.1647(11) 0.188(15) Uiso 0.30 1 d P . .
O78 O 0.4195(9) 0.6064(9) 0.1301(10) 0.168(13) Uiso 0.30 1 d P . .
O79 O 0.4213(6) 0.5787(6) 0.0787(6) 0.129(12) Uiso 0.40 3 d SP . .

loop_
_atom_site_aniso_label
_atom_site_aniso_U_11
_atom_site_aniso_U_22
_atom_site_aniso_U_33
_atom_site_aniso_U_23
_atom_site_aniso_U_13
_atom_site_aniso_U_12
Co1 0.0381(7) 0.0584(8) 0.0560(8) 0.0081(5) -0.0040(5) 0.0021(5)
Co2 0.0326(13) 0.097(2) 0.0877(19) 0.0144(15) 0.0017(12) 0.0148(12)
O81 0.028(3) 0.123(6) 0.114(5) 0.015(4) -0.020(3) 0.014(3)
O82 0.078(7) 0.46(2) 0.233(13) 0.118(14) 0.034(7) 0.090(10)
O83 0.134(13) 0.066(9) 0.30(2) 0.000(10) -0.039(12) 0.059(8)
O84 0.177(12) 0.283(17) 0.279(17) -0.051(13) -0.097(11) 0.037(11)
O85 0.006(2) 0.091(4) 0.059(3) 0.025(3) -0.009(2) -0.005(2)
N2 0.063(6) 0.081(6) 0.186(11) 0.016(6) 0.029(6) 0.008(5)
N3 0.087(7) 0.070(6) 0.132(8) -0.002(5) -0.002(6) 0.011(5)
C8 0.120(10) 0.036(6) 0.161(12) 0.003(6) -0.003(8) 0.007(6)
C14 0.070(7) 0.072(8) 0.172(13) -0.010(7) 0.028(7) 0.007(6)
C21 0.092(9) 0.022(6) 0.113(8) -0.002(5) 0.036(6) -0.034(6)
C22 0.039(6) 0.058(7) 0.110(8) 0.015(5) -0.007(5) -0.024(5)
C23 0.048(7) 0.095(8) 0.085(7) 0.032(5) 0.017(5) 0.030(6)
C24 0.056(7) 0.066(7) 0.108(8) 0.019(5) -0.009(5) 0.026(6)
C25 0.053(7) 0.058(7) 0.188(12) 0.025(7) 0.007(6) 0.013(6)
C26 0.053(7) 0.048(7) 0.168(11) 0.008(6) 0.030(6) 0.040(5)
C27 0.074(8) 0.055(7) 0.195(13) 0.014(7) 0.060(7) 0.054(6)
C28 0.032(6) 0.102(10) 0.116(9) -0.014(7) 0.005(5) 0.023(6)
C29 0.052(7) 0.048(6) 0.119(8) 0.005(5) 0.015(5) 0.021(5)
C30 0.049(6) 0.082(8) 0.153(11) 0.016(7) 0.029(6) 0.017(6)
C31 0.069(8) 0.097(9) 0.117(9) -0.029(7) -0.007(6) 0.074(7)
C32 0.028(6) 0.066(7) 0.173(11) 0.013(6) 0.009(6) 0.009(5)
C33 0.022(6) 0.146(11) 0.105(8) -0.002(7) 0.012(5) 0.026(7)
C34 0.061(7) 0.044(6) 0.082(7) 0.021(5) 0.001(5) 0.001(5)
C35 0.040(7) 0.055(7) 0.175(12) 0.026(6) 0.012(6) 0.016(6)
C36 0.052(7) 0.153(10) 0.049(7) 0.013(6) -0.020(6) 0.003(6)
O1 0.048(4) 0.080(4) 0.079(4) 0.015(3) 0.009(3) 0.024(3)
O2 0.050(5) 0.083(5) 0.210(9) 0.013(5) 0.055(5) 0.025(4)
O3 0.063(5) 0.250(11) 0.089(6) -0.015(6) -0.029(4) 0.067(6)
O4 0.058(4) 0.087(4) 0.056(4) 0.007(3) 0.009(3) 0.013(3)
O5 0.054(4) 0.064(4) 0.071(4) 0.014(3) 0.016(3) 0.001(3)
O6 0.050(6) 0.075(6) 0.441(18) 0.023(7) -0.082(7) 0.009(4)
O7 0.066(4) 0.029(4) 0.102(5) -0.013(3) -0.006(3) 0.007(3)
O8 0.077(6) 0.079(6) 0.266(12) 0.022(6) 0.006(6) 0.052(5)
C40 0.069(7) 0.080(8) 0.137(10) 0.023(7) 0.004(6) 0.026(6)
O40 0.053(4) 0.070(4) 0.066(4) 0.018(3) -0.009(3) -0.005(3)
C60 0.089(8) 0.094(8) 0.083(8) 0.004(6) -0.018(6) -0.028(6)
O60 0.070(4) 0.073(4) 0.079(5) -0.013(3) -0.010(3) 0.003(3)
O71 0.084(7) 0.027(5) 0.113(8) 0.006(5) -0.011(6) -0.020(5)
O72 0.093(11) 0.28(2) 0.39(3) -0.062(18) -0.010(12) -0.029(11)

loop_
_atom_type_symbol
_atom_type_description
_atom_type_scat_dispersion_real
_atom_type_scat_dispersion_imag
_atom_type_scat_source
C C 0.0033 0.0016 'International Tables Vol C Tables 4.2.6.8 and 6.1.1.4'
H H 0.0000 0.0000 'International Tables Vol C Tables 4.2.6.8 and 6.1.1.4'
N N 0.0061 0.0033 'International Tables Vol C Tables 4.2.6.8 and 6.1.1.4'
O O 0.0106 0.0060 'International Tables Vol C Tables 4.2.6.8 and 6.1.1.4'
Co Co 0.3494 0.9721 'International Tables Vol C Tables 4.2.6.8 and 6.1.1.4'

loop_
_geom_angle_atom_site_label_1
_geom_angle_atom_site_label_2
_geom_angle_atom_site_label_3
_geom_angle
_geom_angle_site_symmetry_1
_geom_angle_site_symmetry_3
O5 Co1 O7 90.2(2) . 17_665
O5 Co1 O1 174.8(2) . 15_665
O7 Co1 O1 90.2(2) 17_665 15_665
O5 Co1 O4 90.5(2) . .
O7 Co1 O4 174.2(2) 17_665 .
O1 Co1 O4 88.6(2) 15_665 .
O5 Co1 O40 83.9(2) . .
O7 Co1 O40 85.9(2) 17_665 .
O1 Co1 O40 90.9(2) 15_665 .
O4 Co1 O40 88.5(2) . .
O5 Co1 O81 91.0(2) . .
O7 Co1 O81 93.0(3) 17_665 .
O1 Co1 O81 94.1(2) 15_665 .
O4 Co1 O81 92.7(2) . .
O40 Co1 O81 174.8(2) . .
O82 Co2 O81 97.6(5) . .
O82 Co2 O84 83.3(6) . .
O81 Co2 O84 94.8(5) . .
O82 Co2 O6 165.7(5) . .
O81 Co2 O6 85.7(4) . .
O84 Co2 O6 82.6(5) . .
O82 Co2 O83 81.7(7) . .
O81 Co2 O83 178.8(5) . .
O84 Co2 O83 84.2(7) . .
O6 Co2 O83 94.7(6) . .
O82 Co2 O85 48.7(5) . .
O81 Co2 O85 54.9(2) . .
O84 Co2 O85 108.0(4) . .
O6 Co2 O85 139.3(3) . .
O83 Co2 O85 124.9(5) . .
O82 Co2 O8 86.5(4) . 17_665
O81 Co2 O8 86.2(3) . 17_665
O84 Co2 O8 169.8(5) . 17_665
O6 Co2 O8 107.6(4) . 17_665
O83 Co2 O8 94.7(6) . 17_665
O85 Co2 O8 64.4(3) . 17_665
Co2 O81 Co1 117.9(3) . .
O85 O82 Co2 72.6(4) . .
O82 O85 Co2 58.7(6) . .
C62 N2 C101 101.9(14) . .
C62 N2 C61 29.4(9) . .
C101 N2 C61 124.2(12) . .
C62 N2 C102 123.8(11) . .
C101 N2 C102 37.4(14) . .
C61 N2 C102 128.5(9) . .
C62 N2 C26 124.5(12) . .
C101 N2 C26 121.2(11) . .
C61 N2 C26 112.9(10) . .
C102 N2 C26 111.5(9) . .
C191 N3 C182 91.7(16) . .
C191 N3 C192 34.8(15) . .
C182 N3 C192 119.3(13) . .
C191 N3 C181 116.8(12) . .
C182 N3 C181 36.9(12) . .
C192 N3 C181 126.5(9) . .
C191 N3 C31 125.3(11) . .
C182 N3 C31 118.2(11) . .
C192 N3 C31 117.6(9) . .
C181 N3 C31 113.6(9) . .
C72 C8 C91 104.9(13) . .
C72 C8 C92 122.3(11) . .
C91 C8 C92 30.3(13) . .
C72 C8 C71 28.0(7) . .
C91 C8 C71 120.2(11) . .
C92 C8 C71 122.9(9) . .
C72 C8 C14 117.9(11) . .
C91 C8 C14 119.9(11) . .
C92 C8 C14 117.8(9) . .
C71 C8 C14 117.2(9) . .
C131 C14 C152 113.7(15) . .
C131 C14 C151 127.3(12) . .
C152 C14 C151 28.3(13) . .
C131 C14 C132 22.1(17) . .
C152 C14 C132 123.4(13) . .
C151 C14 C132 125.0(10) . .
C131 C14 C8 118.3(12) . .
C152 C14 C8 120.6(12) . .
C151 C14 C8 114.5(9) . .
C132 C14 C8 115.5(10) . .
O11 C61 N2 127.0(11) . .
O11 C61 C71 118.5(9) . .
N2 C61 C71 114.5(7) . .
C171 C71 C8 122.8(13) . .
C171 C71 C61 120.0(9) . .
C8 C71 C61 117.2(6) . .
C161 C151 C14 126.2(12) . .
C161 C151 C181 119.9(12) . .
C14 C151 C181 113.6(10) . .
C151 C161 C171 117.3(14) . .
C71 C171 C161 119.4(14) . .
O31 C181 N3 121.6(14) . .
O31 C181 C151 119.7(14) . .
N3 C181 C151 118.6(11) . .
C8 C91 C111 116.8(16) . .
C8 C91 C101 119.6(13) . .
C111 C91 C101 122.1(17) . .
O21 C101 N2 113(2) . .
O21 C101 C91 114(2) . .
N2 C101 C91 114.1(15) . .
C91 C111 C121 121.7(16) . .
C131 C121 C111 118.2(17) . .
C14 C131 C121 121.9(18) . .
C14 C131 C191 113.5(14) . .
C121 C131 C191 123.2(18) . .
O41 C191 N3 107.5(19) . .
O41 C191 C131 117(2) . .
N3 C191 C131 116.1(18) . .
O12 C62 N2 110.5(18) . .
O12 C62 C72 128.1(13) . .
N2 C62 C72 118.0(8) . .
C8 C72 C172 121.9(16) . .
C8 C72 C62 118.6(8) . .
C172 C72 C62 118.4(10) . .
C14 C152 C162 119.6(17) . .
C14 C152 C182 116.6(13) . .
C162 C152 C182 123.7(16) . .
C152 C162 C172 120.4(17) . .
C72 C172 C162 116.8(17) . .
O32 C182 N3 114(2) . .
O32 C182 C152 111(2) . .
N3 C182 C152 116.0(15) . .
C112 C92 C8 123.2(13) . .
C112 C92 C102 119.0(13) . .
C8 C92 C102 117.5(10) . .
O22 C102 N2 125.5(13) . .
O22 C102 C92 118.4(13) . .
N2 C102 C92 115.1(10) . .
C92 C112 C122 119.9(15) . .
C132 C122 C112 118.4(15) . .
C122 C132 C14 124.6(14) . .
C122 C132 C192 118.7(14) . .
C14 C132 C192 116.6(11) . .
O42 C192 N3 125.2(13) . .
O42 C192 C132 118.8(13) . .
N3 C192 C132 115.3(11) . .
O8 C21 O7 123.4(10) . .
O8 C21 C22 112.4(10) . .
O7 C21 C22 124.1(7) . .
C27 C22 C23 119.9(9) . .
C27 C22 C21 124.0(9) . .
C23 C22 C21 116.1(8) . .
C24 C23 C22 123.4(9) . .
C23 C24 C25 120.0(10) . .
C23 C24 C35 124.7(8) . .
C25 C24 C35 115.3(9) . .
C26 C25 C24 116.2(9) . .
C25 C26 C27 126.0(8) . .
C25 C26 N2 117.6(8) . .
C27 C26 N2 116.3(9) . .
C22 C27 C26 114.3(9) . .
O1 C28 O2 125.8(11) . .
O1 C28 C29 116.1(9) . .
O2 C28 C29 118.2(8) . .
C34 C29 C30 118.2(9) . .
C34 C29 C28 122.0(8) . .
C30 C29 C28 119.6(9) . .
C29 C30 C31 120.0(9) . .
C32 C31 C30 119.6(8) . .
C32 C31 N3 123.4(11) . .
C30 C31 N3 116.7(11) . .
C31 C32 C33 121.2(10) . .
C34 C33 C32 119.8(9) . .
C34 C33 C36 125.9(8) . 24_664
C32 C33 C36 114.2(11) . 24_664
C29 C34 C33 120.9(8) . .
O5 C35 O6 122.6(9) . .
O5 C35 C24 116.4(8) . .
O6 C35 C24 119.1(9) . .
O3 C36 O4 120.5(10) . .
O3 C36 C33 123.2(9) . 18_566
O4 C36 C33 116.2(9) . 18_566
C28 O1 Co1 128.9(7) . 15_655
C36 O4 Co1 128.1(6) . .
C35 O5 Co1 132.3(6) . .
C35 O6 Co2 141.8(7) . .
C21 O7 Co1 134.6(6) . 21_566
C21 O8 Co2 126.0(7) . 21_566
C40 O40 Co1 121.7(6) . .

loop_
_geom_bond_atom_site_label_1
_geom_bond_atom_site_label_2
_geom_bond_distance
_geom_bond_site_symmetry_2
Co1 O5 2.031(6) .
Co1 O7 2.062(6) 17_665
Co1 O1 2.088(6) 15_665
Co1 O4 2.095(6) .
Co1 O40 2.121(5) .
Co1 O81 2.146(5) .
Co2 O82 1.933(15) .
Co2 O81 1.946(7) .
Co2 O84 2.069(15) .
Co2 O6 2.103(9) .
Co2 O83 2.127(14) .
Co2 O85 2.159(6) .
Co2 O8 2.214(9) 17_665
O82 O85 1.701(13) .
N2 C62 1.348(14) .
N2 C101 1.350(17) .
N2 C61 1.389(12) .
N2 C102 1.404(13) .
N2 C26 1.517(11) .
N3 C191 1.371(17) .
N3 C182 1.379(16) .
N3 C192 1.385(13) .
N3 C181 1.429(13) .
N3 C31 1.451(12) .
C8 C72 1.361(13) .
C8 C91 1.373(16) .
C8 C92 1.406(13) .
C8 C71 1.457(11) .
C8 C14 1.474(11) .
C14 C131 1.357(16) .
C14 C152 1.360(16) .
C14 C151 1.425(13) .
C14 C132 1.436(15) .
C61 O11 1.255(13) .
C61 C71 1.520(14) .
C71 C171 1.355(15) .
C151 C161 1.340(15) .
C151 C181 1.494(15) .
C161 C171 1.428(16) .
C181 O31 1.217(14) .
C91 C111 1.383(16) .
C91 C101 1.516(17) .
C101 O21 1.193(16) .
C111 C121 1.442(17) .
C121 C131 1.372(17) .
C131 C191 1.500(18) .
C191 O41 1.199(16) .
C62 O12 1.186(16) .
C62 C72 1.478(16) .
C72 C172 1.378(16) .
C152 C162 1.381(17) .
C152 C182 1.498(17) .
C162 C172 1.463(17) .
C182 O32 1.193(16) .
C92 C112 1.356(16) .
C92 C102 1.515(14) .
C102 O22 1.254(14) .
C112 C122 1.431(17) .
C122 C132 1.346(16) .
C132 C192 1.505(15) .
C192 O42 1.244(13) .
C21 O8 1.207(10) .
C21 O7 1.213(11) .
C21 C22 1.463(13) .
C22 C27 1.377(12) .
C22 C23 1.403(12) .
C23 C24 1.339(12) .
C24 C25 1.385(13) .
C24 C35 1.508(13) .
C25 C26 1.374(13) .
C26 C27 1.424(14) .
C28 O1 1.235(10) .
C28 O2 1.244(11) .
C28 C29 1.456(13) .
C29 C34 1.371(12) .
C29 C30 1.405(13) .
C30 C31 1.447(15) .
C31 C32 1.312(15) .
C32 C33 1.402(13) .
C33 C34 1.396(13) .
C33 C36 1.463(14) 24_664
C35 O5 1.253(10) .
C35 O6 1.259(11) .
C36 O3 1.226(11) .
C36 O4 1.291(10) .
C36 C33 1.463(14) 18_566
O1 Co1 2.088(6) 15_655
O7 Co1 2.062(6) 21_566
O8 Co2 2.214(9) 21_566
C40 O40 1.355(10) .
C51 O51 1.34(3) 21_566
O51 C51 1.34(3) 17_665
C60 O60 1.453(11) .
O77 O78 1.40(5) .
